data_2104036
loop_
_publ_author_name
'Redhammer, G\"unther J.'
'Ohashi, Haruo'
'Roth, Georg'

_publ_section_title
;
 Single-crystal structure refinement of NaTiSi~2~O~6~ clinopyroxene at
 low temperatures (298<<i>T</i><100K)
;
_journal_issue 6
_journal_name_full 'Acta Crystallographica Section B'
_journal_page_first 730
_journal_page_last 746
_journal_paper_doi 10.1107/S0108768103022018
_journal_volume 59
_journal_year 2003
_chemical_formula_moiety 'O6 Na1 Si2 Ti1'
_chemical_formula_sum 'Na O6 Si2 Ti'
_chemical_formula_weight 223.07
_space_group_IT_number 15
_symmetry_cell_setting monoclinic
_symmetry_space_group_name_Hall '-C 2yc'
_symmetry_space_group_name_H-M 'C 1 2/c 1'
_audit_creation_method 'WinGX routine CIF_UPDATE'
_cell_angle_alpha 90
_cell_angle_beta 106.83(2)
_cell_angle_gamma 90
_cell_formula_units_Z 4
_cell_length_a 9.708(3)
_cell_length_b 8.8718(15)
_cell_length_c 5.3014(14)
_cell_measurement_reflns_used 2123
_cell_measurement_temperature 200.0(10)
_cell_measurement_theta_max 31.85
_cell_measurement_theta_min 2.1
_cell_volume 437.0(2)
_computing_cell_refinement 'STOE X-AREA'
_computing_data_collection 'STOE X-AREA'
_computing_data_reduction 'STOE X-AREA'
_computing_structure_refinement 'shelxl-97 (sheldrick, 1997b)'
_computing_structure_solution 'SHELXS-97 (Sheldrick, 1997a)'
_diffrn_measured_fraction_theta_full 0.902
_diffrn_measured_fraction_theta_max 0.902
_diffrn_measurement_device '2-circle goniometer'
_diffrn_measurement_device_type 'STOE IPDS 2'
_diffrn_measurement_method 'rotation method'
_diffrn_radiation_type mok\a
_diffrn_radiation_wavelength 0.71073
_diffrn_reflns_av_R_equivalents 0.0265
_diffrn_reflns_limit_h_max 14
_diffrn_reflns_limit_h_min -14
_diffrn_reflns_limit_k_max 11
_diffrn_reflns_limit_k_min -11
_diffrn_reflns_limit_l_max 7
_diffrn_reflns_limit_l_min -7
_diffrn_reflns_number 2329
_diffrn_reflns_theta_full 31.71
_diffrn_reflns_theta_max 31.71
_diffrn_reflns_theta_min 3.17
_exptl_absorpt_coefficient_mu 2.554
_exptl_absorpt_correction_T_max 0.748
_exptl_absorpt_correction_T_min 0.632
_exptl_absorpt_correction_type empirical
_exptl_absorpt_process_details 'via equivalents'
_exptl_crystal_colour blue
_exptl_crystal_density_diffrn 3.39
_exptl_crystal_density_method 'not measured'
_exptl_crystal_description prismatic
_exptl_crystal_F_000 436
_exptl_crystal_size_max 0.17
_exptl_crystal_size_mid 0.10
_exptl_crystal_size_min 0.08
_refine_diff_density_max 0.316
_refine_diff_density_min -0.391
_refine_ls_extinction_coef 0.0132(16)
_refine_ls_extinction_expression Fc^*^=kFc[1+0.001xFc^2^\l^3^/sin(2\q)]^-1/4^
_refine_ls_extinction_method SHELXL
_refine_ls_goodness_of_fit_ref 1.21
_refine_ls_matrix_type full
_refine_ls_number_parameters 48
_refine_ls_number_reflns 671
_refine_ls_number_restraints 0
_refine_ls_restrained_S_all 1.21
_refine_ls_R_factor_gt 0.0214
_refine_ls_shift/su_max 0
_refine_ls_structure_factor_coef Fsqd
_refine_ls_weighting_details 'calc w=1/[\s^2^(Fo^2^)+(0.0238P)^2^+0.0000P] where P=(Fo^2^+2Fc^2^)/3'
_refine_ls_weighting_scheme calc
_refine_ls_wR_factor_ref 0.0465
_reflns_number_gt 589
_reflns_number_total 671
_reflns_threshold_expression >2sigma(I)
_cod_data_source_file ws5001.cif
_cod_data_source_block 200
_cod_original_cell_volume 437.05(18)
_cod_original_sg_symbol_H-M C2/c
_cod_original_formula_sum 'Na1 O6 Si2 Ti1'
_cod_database_code 2104036
_cod_database_fobs_code 2104036

loop_
_symmetry_equiv_pos_as_xyz
'x, y, z'
'-x, y, -z+1/2'
'x+1/2, y+1/2, z'
'-x+1/2, y+1/2, -z+1/2'
'-x, -y, -z'
'x, -y, z-1/2'
'-x+1/2, -y+1/2, -z'
'x+1/2, -y+1/2, z-1/2'

loop_
_atom_site_label
_atom_site_fract_x
_atom_site_fract_y
_atom_site_fract_z
_atom_site_U_iso_or_equiv
_atom_site_adp_type
_atom_site_calc_flag
_atom_site_refinement_flags
_atom_site_occupancy
_atom_site_type_symbol
Na 0 0.30170(10) 0.25 0.01105(17) Uani d S 1 Na
Ti 0 0.90245(4) 0.25 0.00370(8) Uani d S 1 Ti
Si 0.29207(3) 0.08931(4) 0.24111(6) 0.00329(9) Uani d . 1 Si
O1 0.11694(9) 0.07936(11) 0.14617(17) 0.00481(17) Uani d . 1 O
O2 0.36101(9) 0.25304(12) 0.30414(18) 0.00680(19) Uani d . 1 O
O3 0.35206(9) 0.00826(11) 0.01557(17) 0.00578(17) Uani d . 1 O

loop_
_atom_site_aniso_label
_atom_site_aniso_U_11
_atom_site_aniso_U_22
_atom_site_aniso_U_33
_atom_site_aniso_U_12
_atom_site_aniso_U_13
_atom_site_aniso_U_23
Na 0.0138(3) 0.0087(5) 0.0084(3) 0 -0.0004(3) 0
Ti 0.00312(13) 0.00362(17) 0.00415(14) 0 0.00071(10) 0
Si 0.00289(14) 0.00448(19) 0.00262(15) -0.00030(11) 0.00099(11) -0.00002(10)
O1 0.0035(3) 0.0068(5) 0.0040(4) -0.0001(3) 0.0009(3) 0.0004(3)
O2 0.0067(4) 0.0066(5) 0.0072(4) -0.0021(3) 0.0022(3) -0.0004(3)
O3 0.0051(3) 0.0082(5) 0.0043(3) -0.0001(3) 0.0017(3) -0.0020(3)

loop_
_atom_type_symbol
_atom_type_description
_atom_type_scat_dispersion_real
_atom_type_scat_dispersion_imag
_atom_type_scat_source
Na Na 0.0362 0.0249 'International Tables Vol C Tables 4.2.6.8 and 6.1.1.4'
Ti Ti 0.2776 0.4457 'International Tables Vol C Tables 4.2.6.8 and 6.1.1.4'
Si Si 0.0817 0.0704 'International Tables Vol C Tables 4.2.6.8 and 6.1.1.4'
O O 0.0106 0.006 'International Tables Vol C Tables 4.2.6.8 and 6.1.1.4'

loop_
_geom_angle_atom_site_label_1
_geom_angle_atom_site_label_2
_geom_angle_atom_site_label_3
_geom_angle_site_symmetry_1
_geom_angle_site_symmetry_3
_geom_angle
O2 Na O2 8_455 7_556 156.73(7)
O2 Na O1 8_455 2 83.82(4)
O2 Na O1 7_556 2 77.21(4)
O2 Na O1 8_455 . 77.21(4)
O2 Na O1 7_556 . 83.82(4)
O1 Na O1 2 . 70.64(5)
O2 Na O3 8_455 4 137.12(4)
O2 Na O3 7_556 4 64.58(4)
O1 Na O3 2 4 138.08(3)
O1 Na O3 . 4 118.93(3)
O2 Na O3 8_455 3_455 64.58(4)
O2 Na O3 7_556 3_455 137.12(4)
O1 Na O3 2 3_455 118.93(3)
O1 Na O3 . 3_455 138.08(3)
O3 Na O3 4 3_455 82.40(5)
O2 Na O3 8_455 7 81.55(3)
O2 Na O3 7_556 7 112.74(3)
O1 Na O3 2 7 159.37(4)
O1 Na O3 . 7 91.91(3)
O3 Na O3 4 7 59.86(2)
O3 Na O3 3_455 7 66.94(4)
O2 Na O3 8_455 8_456 112.74(3)
O2 Na O3 7_556 8_456 81.55(3)
O1 Na O3 2 8_456 91.91(3)
O1 Na O3 . 8_456 159.37(4)
O3 Na O3 4 8_456 66.94(4)
O3 Na O3 3_455 8_456 59.86(2)
O3 Na O3 7 8_456 107.13(5)
O2 Na Si 8_455 7_556 168.67(3)
O2 Na Si 7_556 7_556 31.63(3)
O1 Na Si 2 7_556 107.10(3)
O1 Na Si . 7_556 103.18(3)
O3 Na Si 4 7_556 32.97(2)
O3 Na Si 3_455 7_556 110.95(4)
O3 Na Si 7 7_556 87.11(3)
O3 Na Si 8_456 7_556 70.75(3)
O2 Na Si 8_455 8_455 31.63(3)
O2 Na Si 7_556 8_455 168.67(3)
O1 Na Si 2 8_455 103.18(3)
O1 Na Si . 8_455 107.10(3)
O3 Na Si 4 8_455 110.95(4)
O3 Na Si 3_455 8_455 32.97(2)
O3 Na Si 7 8_455 70.75(3)
O3 Na Si 8_456 8_455 87.11(3)
Si Na Si 7_556 8_455 142.68(4)
O2 Na Ti 8_455 5_565 37.78(3)
O2 Na Ti 7_556 5_565 124.25(4)
O1 Na Ti 2 5_565 80.79(3)
O1 Na Ti . 5_565 40.49(2)
O3 Na Ti 4 5_565 134.82(2)
O3 Na Ti 3_455 5_565 98.29(3)
O3 Na Ti 7 5_565 78.74(2)
O3 Na Ti 8_456 5_565 149.941(19)
Si Na Ti 7_556 5_565 139.276(17)
Si Na Ti 8_455 5_565 66.616(18)
O2 Na Ti 8_455 5_566 124.25(4)
O2 Na Ti 7_556 5_566 37.78(3)
O1 Na Ti 2 5_566 40.49(2)
O1 Na Ti . 5_566 80.79(3)
O3 Na Ti 4 5_566 98.29(3)
O3 Na Ti 3_455 5_566 134.82(2)
O3 Na Ti 7 5_566 149.941(19)
O3 Na Ti 8_456 5_566 78.74(2)
Si Na Ti 7_556 5_566 66.617(18)
Si Na Ti 8_455 5_566 139.276(17)
Ti Na Ti 5_565 5_566 111.31(3)
O2 Ti O2 3_455 4 95.47(6)
O2 Ti O1 3_455 5_565 90.15(4)
O2 Ti O1 4 5_565 95.82(4)
O2 Ti O1 3_455 6_566 95.82(4)
O2 Ti O1 4 6_566 90.15(4)
O1 Ti O1 5_565 6_566 171.12(6)
O2 Ti O1 3_455 1_565 170.03(4)
O2 Ti O1 4 1_565 91.12(4)
O1 Ti O1 5_565 1_565 81.74(4)
O1 Ti O1 6_566 1_565 91.61(4)
O2 Ti O1 3_455 2_565 91.12(4)
O2 Ti O1 4 2_565 170.03(4)
O1 Ti O1 5_565 2_565 91.61(4)
O1 Ti O1 6_566 2_565 81.74(4)
O1 Ti O1 1_565 2_565 83.37(6)
O2 Ti Ti 3_455 5_576 94.58(3)
O2 Ti Ti 4 5_576 130.96(3)
O1 Ti Ti 5_565 5_576 132.01(3)
O1 Ti Ti 6_566 5_576 41.07(3)
O1 Ti Ti 1_565 5_576 86.67(3)
O1 Ti Ti 2_565 5_576 40.67(3)
O2 Ti Ti 3_455 5_575 130.96(3)
O2 Ti Ti 4 5_575 94.58(3)
O1 Ti Ti 5_565 5_575 41.07(3)
O1 Ti Ti 6_566 5_575 132.01(3)
O1 Ti Ti 1_565 5_575 40.67(3)
O1 Ti Ti 2_565 5_575 86.67(3)
Ti Ti Ti 5_576 5_575 113.71(3)
O2 Ti Na 3_455 5_565 84.52(3)
O2 Ti Na 4 5_565 48.45(3)
O1 Ti Na 5_565 5_565 48.85(3)
O1 Ti Na 6_566 5_565 138.19(3)
O1 Ti Na 1_565 5_565 94.36(3)
O1 Ti Na 2_565 5_565 140.06(3)
Ti Ti Na 5_576 5_565 178.799(19)
Ti Ti Na 5_575 5_565 67.49(2)
O2 Ti Na 3_455 5_566 48.45(3)
O2 Ti Na 4 5_566 84.52(3)
O1 Ti Na 5_565 5_566 138.19(3)
O1 Ti Na 6_566 5_566 48.85(3)
O1 Ti Na 1_565 5_566 140.06(3)
O1 Ti Na 2_565 5_566 94.36(3)
Ti Ti Na 5_576 5_566 67.49(2)
Ti Ti Na 5_575 5_566 178.799(19)
Na Ti Na 5_565 5_566 111.31(3)
O2 Ti Na 3_455 1_565 132.27(3)
O2 Ti Na 4 1_565 132.27(3)
O1 Ti Na 5_565 1_565 85.56(3)
O1 Ti Na 6_566 1_565 85.56(3)
O1 Ti Na 1_565 1_565 41.69(3)
O1 Ti Na 2_565 1_565 41.69(3)
Ti Ti Na 5_576 1_565 56.856(13)
Ti Ti Na 5_575 1_565 56.856(13)
Na Ti Na 5_565 1_565 124.345(16)
Na Ti Na 5_566 1_565 124.345(16)
O2 Si O1 . . 116.82(5)
O2 Si O3 . . 109.65(5)
O1 Si O3 . . 108.06(5)
O2 Si O3 . 6_556 105.91(5)
O1 Si O3 . 6_556 108.34(5)
O3 Si O3 . 6_556 107.71(4)
O2 Si Na . 7_556 52.40(4)
O1 Si Na . 7_556 131.33(4)
O3 Si Na . 7_556 120.32(4)
O3 Si Na 6_556 7_556 53.55(4)
O2 Si Na . 3_545 119.47(4)
O1 Si Na . 3_545 123.42(4)
O3 Si Na . 3_545 46.78(4)
O3 Si Na 6_556 3_545 60.97(4)
Na Si Na 7_556 3_545 89.24(3)
O2 Si Na . . 78.12(4)
O1 Si Na . . 40.39(4)
O3 Si Na . . 136.33(4)
O3 Si Na 6_556 . 111.11(4)
Na Si Na 7_556 . 98.85(2)
Na Si Na 3_545 . 161.57(3)
Si O1 Ti . 5_565 121.48(5)
Si O1 Ti . 1_545 123.63(5)
Ti O1 Ti 5_565 1_545 98.26(4)
Si O1 Na . . 113.71(5)
Ti O1 Na 5_565 . 90.66(4)
Ti O1 Na 1_545 . 102.99(4)
Si O2 Ti . 3_545 147.79(6)
Si O2 Na . 7_556 95.97(5)
Ti O2 Na 3_545 7_556 93.78(4)
Si O3 Si . 6 139.90(6)
Si O3 Na . 3_545 103.84(5)
Si O3 Na 6 3_545 93.49(5)
Si O3 Na . 7 116.02(5)
Si O3 Na 6 7 88.53(4)
Na O3 Na 3_545 7 113.06(4)

loop_
_geom_bond_atom_site_label_1
_geom_bond_atom_site_label_2
_geom_bond_site_symmetry_2
_geom_bond_distance
Na O2 8_455 2.4077(11)
Na O2 7_556 2.4077(11)
Na O1 2 2.4175(12)
Na O1 . 2.4175(12)
Na O3 4 2.4356(12)
Na O3 3_455 2.4356(12)
Na O3 7 2.8386(12)
Na O3 8_456 2.8386(12)
Na Si 7_556 3.0224(9)
Na Si 8_455 3.0224(9)
Na Ti 5_565 3.2104(8)
Na Ti 5_566 3.2104(8)
Ti O2 3_455 1.9709(10)
Ti O2 4 1.9709(10)
Ti O1 5_565 2.0846(11)
Ti O1 6_566 2.0846(11)
Ti O1 1_565 2.1017(10)
Ti O1 2_565 2.1017(10)
Ti Ti 5_576 3.1658(7)
Ti Ti 5_575 3.1658(7)
Ti Na 5_565 3.2104(8)
Ti Na 5_566 3.2104(8)
Ti Na 1_565 3.5421(12)
Si O2 . 1.5938(11)
Si O1 . 1.6298(10)
Si O3 . 1.6398(10)
Si O3 6_556 1.6477(10)
Si Na 7_556 3.0224(9)
Si Na 3_545 3.2454(9)
O1 Ti 5_565 2.0846(11)
O1 Ti 1_545 2.1017(10)
O2 Ti 3_545 1.9709(10)
O2 Na 7_556 2.4077(11)
O3 Si 6 1.6477(10)
O3 Na 3_545 2.4356(12)
O3 Na 7 2.8386(12)
